data_7216898
loop_
_publ_author_name
'Liu, Chunjian'
'Bao, Guanglin'
'Burnell, D. Jean'

_publ_section_title
;
 Synthetic studies toward the kempane diterpenes.
 Diels\^a&#x20AC;&#x201C;Alder additions to bicyclic dienes
;
_journal_issue 20
_journal_name_full 'Journal of the Chemical Society, Perkin Transactions 1'
_journal_page_first 2644
_journal_paper_doi 10.1039/b104924k
_journal_year 2001
_chemical_formula_moiety 'C20 H28 O3 S2 '
_chemical_formula_sum 'C20 H28 O3 S2'
_chemical_formula_weight 380.56
_space_group_IT_number 61
_symmetry_cell_setting orthorhombic
_symmetry_Int_Tables_number 61
_symmetry_space_group_name_Hall '-P 2ac 2ab'
_symmetry_space_group_name_H-M 'P b c a'
_cell_angle_alpha 90
_cell_angle_beta 90
_cell_angle_gamma 90
_cell_formula_units_Z 8
_cell_length_a 21.765(7)
_cell_length_b 14.725(6)
_cell_length_c 11.857(6)
_cell_measurement_reflns_used 25
_cell_measurement_temperature 299.2
_cell_measurement_theta_max 29.9
_cell_measurement_theta_min 29.1
_cell_volume 3800(3)
_computing_cell_refinement 'MSC/AFC Diffractometer Control'
_computing_data_collection 'MSC/AFC Diffractometer Control'
_computing_data_reduction 'teXsan for Windows version 1.06 (MSC, 1997-1999)'
_computing_publication_material 'teXsan for Windows version 1.06 (MSC, 1997-1999)'
_computing_structure_refinement 'teXsan for Windows version 1.06 (MSC, 1997-1999)'
_computing_structure_solution
;
SIR92 (Altomare, et. al. 1994)
;
_diffrn_ambient_temperature 299.2
_diffrn_measurement_device 'Rigaku AFC6S'
_diffrn_measurement_method \w-2\q
_diffrn_orient_matrix_UB_11 0.01363
_diffrn_orient_matrix_UB_12 -0.03115
_diffrn_orient_matrix_UB_13 0.07064
_diffrn_orient_matrix_UB_21 -0.04382
_diffrn_orient_matrix_UB_22 -0.00658
_diffrn_orient_matrix_UB_23 0.02402
_diffrn_orient_matrix_UB_31 -0.00227
_diffrn_orient_matrix_UB_32 -0.05999
_diffrn_orient_matrix_UB_33 0.00000
_diffrn_radiation_detector 'scintillation counter'
_diffrn_radiation_monochromator graphite
_diffrn_radiation_source 'X-ray tube'
_diffrn_radiation_type 'Cu K\a'
_diffrn_radiation_wavelength 1.5418
_diffrn_reflns_av_R_equivalents 0.00000
_diffrn_reflns_av_sigmaI/netI 0.049
_diffrn_reflns_limit_h_max 24
_diffrn_reflns_limit_h_min 0
_diffrn_reflns_limit_k_max 16
_diffrn_reflns_limit_k_min 0
_diffrn_reflns_limit_l_max 0
_diffrn_reflns_limit_l_min -13
_diffrn_reflns_number 3219
_diffrn_reflns_reduction_process 'Lp corrections applied'
_diffrn_reflns_theta_max 60.02
_diffrn_reflns_theta_min 3.00
_diffrn_standards_decay_% 0.79
_diffrn_standards_interval_count 150
_diffrn_standards_number 3
_exptl_absorpt_coefficient_mu 2.667
_exptl_absorpt_correction_T_max 1.000
_exptl_absorpt_correction_T_min 0.746
_exptl_absorpt_correction_type
;
\y scans (North,Phillips & Matthews, 1968)
;
_exptl_crystal_colour colourless
_exptl_crystal_density_diffrn 1.330
_exptl_crystal_density_meas ?
_exptl_crystal_description irregular
_exptl_crystal_F_000 1632.00
_exptl_crystal_size_max 0.40
_exptl_crystal_size_mid 0.35
_exptl_crystal_size_min 0.10
_refine_diff_density_max 0.84
_refine_diff_density_min -0.42
_refine_ls_extinction_method none
_refine_ls_goodness_of_fit_all 6.141
_refine_ls_goodness_of_fit_ref 6.930
_refine_ls_hydrogen_treatment noref
_refine_ls_matrix_type full
_refine_ls_number_constraints 0
_refine_ls_number_parameters 226
_refine_ls_number_reflns 2257
_refine_ls_number_restraints 0
_refine_ls_R_factor_all 0.1125
_refine_ls_R_factor_gt 0.0940
_refine_ls_shift/su_max 0.0000
_refine_ls_shift/su_mean 0.0000
_refine_ls_structure_factor_coef F
_refine_ls_weighting_details 'w = 1/[\s^2^(Fo) + 0.00001|Fo|^2^]'
_refine_ls_weighting_scheme sigma
_refine_ls_wR_factor_all 0.0920
_refine_ls_wR_factor_ref 0.0920
_reflns_number_gt 2257
_reflns_number_total 3219
_reflns_threshold_expression I>2.00\s(I)
_cod_data_source_file b104924k.txt
_cod_data_source_block gb-2-22-2
_cod_depositor_comments
;
The following automatic conversions were performed:

'_exptl_crystal_density_meas' value 'not measured' was changed to '?'
- the value is perceived as not measured.

Automatic conversion script
Id: cif_fix_values 3008 2015-01-20 13:52:24Z robertas 
;
_cod_original_cell_volume 3800(2)
_cod_original_sg_symbol_H-M 'P b c a    '
_cod_original_formula_sum 'C20 H28 O3 S2 '
_cod_database_code 7216898

loop_
_symmetry_equiv_pos_as_xyz
'   +x,   +y,   +z'
'1/2+x,1/2-y,   -z'
'   -x,1/2+y,1/2-z'
'1/2-x,   -y,1/2+z'
'   -x,   -y,   -z'
'1/2-x,1/2+y,   +z'
'   +x,1/2-y,1/2+z'
'1/2+x,   +y,1/2-z'

loop_
_atom_site_label
_atom_site_fract_x
_atom_site_fract_y
_atom_site_fract_z
_atom_site_U_iso_or_equiv
_atom_site_occupancy
_atom_site_adp_type
_atom_site_calc_flag
S(1) 0.45460(4) 0.44342(6) 0.30227(7) 0.0616(3) 1.000 Uani d
S(2) 0.47638(4) 0.28079(6) 0.15396(7) 0.0571(3) 1.000 Uani d
O(1) 0.2298(1) 0.5573(2) 0.2846(2) 0.0793(9) 1.000 Uani d
O(2) 0.17907(9) 0.2878(1) -0.0094(2) 0.0554(6) 1.000 Uani d
O(3) 0.3684(1) 0.3029(2) -0.0452(2) 0.0712(8) 1.000 Uani d
C(1) 0.2219(1) 0.4952(2) 0.2187(2) 0.0493(9) 1.000 Uani d
C(2) 0.1666(1) 0.4961(2) 0.1473(2) 0.0472(9) 1.000 Uani d
C(3) 0.1637(1) 0.4383(2) 0.0589(2) 0.0480(9) 1.000 Uani d
C(4) 0.2093(1) 0.3690(2) 0.0295(2) 0.0435(9) 1.000 Uani d
C(5) 0.2470(1) 0.3398(2) 0.1338(2) 0.0439(8) 1.000 Uani d
C(6) 0.2982(1) 0.2752(2) 0.1034(2) 0.0476(9) 1.000 Uani d
C(7) 0.3512(1) 0.3230(2) 0.0487(2) 0.0481(9) 1.000 Uani d
C(8) 0.3811(1) 0.4014(2) 0.1165(2) 0.0426(8) 1.000 Uani d
C(9) 0.4204(1) 0.4627(2) 0.0411(3) 0.062(1) 1.000 Uani d
C(10) 0.3857(2) 0.5468(3) 0.0197(3) 0.083(1) 1.000 Uani d
C(11) 0.3218(2) 0.5316(2) 0.0603(3) 0.059(1) 1.000 Uani d
C(12) 0.3291(1) 0.4640(2) 0.1597(2) 0.0438(8) 1.000 Uani d
C(13) 0.2701(1) 0.4212(2) 0.2062(2) 0.0426(8) 1.000 Uani d
C(14) 0.1171(1) 0.5622(2) 0.1753(3) 0.071(1) 1.000 Uani d
C(15) 0.1563(2) 0.2953(3) -0.1185(3) 0.082(1) 1.000 Uani d
C(16) 0.4204(1) 0.3567(2) 0.2131(2) 0.0426(8) 1.000 Uani d
C(17) 0.2799(1) 0.3831(2) 0.3289(2) 0.053(1) 1.000 Uani d
C(18) 0.4875(2) 0.3677(2) 0.4081(3) 0.061(1) 1.000 Uani d
C(19) 0.5328(2) 0.3018(2) 0.3633(3) 0.068(1) 1.000 Uani d
C(20) 0.5048(1) 0.2297(2) 0.2836(3) 0.061(1) 1.000 Uani d
H(1) 0.1239 0.4381 0.0125 0.058 1.000 Uiso c
H(2) 0.2317 0.3870 -0.0359 0.052 1.000 Uiso c
H(3) 0.2205 0.3027 0.1696 0.053 1.000 Uiso c
H(4) 0.3091 0.2360 0.1685 0.057 1.000 Uiso c
H(5) 0.2808 0.2271 0.0455 0.057 1.000 Uiso c
H(6) 0.4611 0.4669 0.0461 0.074 1.000 Uiso c
H(7) 0.4316 0.4087 -0.0275 0.074 1.000 Uiso c
H(8) 0.4032 0.5937 0.0715 0.100 1.000 Uiso c
H(9) 0.3923 0.5944 -0.0452 0.100 1.000 Uiso c
H(10) 0.3008 0.5892 0.0859 0.071 1.000 Uiso c
H(11) 0.2983 0.5122 0.0044 0.071 1.000 Uiso c
H(12) 0.3452 0.5010 0.2142 0.053 1.000 Uiso c
H(13) 0.1140 0.5682 0.2542 0.085 1.000 Uiso c
H(14) 0.1271 0.6196 0.1426 0.085 1.000 Uiso c
H(15) 0.0794 0.5414 0.1448 0.085 1.000 Uiso c
H(16) 0.1141 0.3104 -0.1152 0.098 1.000 Uiso c
H(17) 0.1783 0.3417 -0.1569 0.098 1.000 Uiso c
H(18) 0.1618 0.2393 -0.1561 0.098 1.000 Uiso c
H(19) 0.3928 0.3251 0.2511 0.052 1.000 Uiso c
H(20) 0.2676 0.4277 0.3827 0.064 1.000 Uiso c
H(21) 0.2558 0.3299 0.3392 0.064 1.000 Uiso c
H(22) 0.3220 0.3689 0.3401 0.064 1.000 Uiso c
H(23) 0.5100 0.4044 0.4620 0.072 1.000 Uiso c
H(24) 0.4498 0.3403 0.4429 0.072 1.000 Uiso c
H(25) 0.5674 0.3310 0.3380 0.081 1.000 Uiso c
H(26) 0.5539 0.2632 0.4168 0.081 1.000 Uiso c
H(27) 0.4633 0.1935 0.3039 0.073 1.000 Uiso c
H(28) 0.5337 0.1847 0.2677 0.073 1.000 Uiso c

loop_
_atom_site_aniso_label
_atom_site_aniso_U_11
_atom_site_aniso_U_22
_atom_site_aniso_U_33
_atom_site_aniso_U_12
_atom_site_aniso_U_13
_atom_site_aniso_U_23
S(1) 0.0719(6) 0.0572(5) 0.0555(5) -0.0021(4) -0.0174(4) -0.0088(4)
S(2) 0.0586(5) 0.0673(6) 0.0453(4) 0.0098(4) -0.0003(4) -0.0052(4)
O(1) 0.104(2) 0.079(2) 0.055(1) 0.020(2) -0.020(1) -0.035(1)
O(2) 0.062(1) 0.064(1) 0.041(1) -0.013(1) -0.010(1) -0.006(1)
O(3) 0.074(2) 0.100(2) 0.039(1) 0.002(1) 0.002(1) -0.024(1)
C(1) 0.055(2) 0.053(2) 0.040(2) 0.002(2) 0.000(2) 0.001(2)
C(2) 0.041(2) 0.045(2) 0.055(2) 0.000(1) 0.003(2) 0.010(2)
C(3) 0.049(2) 0.049(2) 0.046(2) -0.006(2) -0.004(1) 0.009(2)
C(4) 0.048(2) 0.048(2) 0.034(2) -0.006(1) -0.002(1) 0.004(1)
C(5) 0.050(2) 0.051(2) 0.031(1) -0.010(1) -0.002(1) 0.008(1)
C(6) 0.048(2) 0.050(2) 0.044(2) 0.001(1) -0.003(1) -0.004(1)
C(7) 0.048(2) 0.058(2) 0.039(2) 0.013(2) -0.011(1) -0.009(2)
C(8) 0.051(2) 0.046(2) 0.031(1) -0.004(1) -0.000(1) 0.003(1)
C(9) 0.062(2) 0.074(2) 0.051(2) -0.009(2) 0.010(2) 0.008(2)
C(10) 0.073(3) 0.076(3) 0.100(3) -0.011(2) 0.000(2) 0.034(2)
C(11) 0.073(2) 0.049(2) 0.056(2) -0.007(2) -0.012(2) 0.011(2)
C(12) 0.053(2) 0.043(2) 0.035(2) -0.004(1) -0.009(1) -0.006(1)
C(13) 0.049(2) 0.051(2) 0.027(1) 0.004(1) -0.005(1) -0.005(1)
C(14) 0.056(2) 0.068(2) 0.088(3) 0.005(2) -0.002(2) -0.003(2)
C(15) 0.095(3) 0.094(3) 0.056(2) -0.006(2) -0.024(2) -0.025(2)
C(16) 0.044(2) 0.047(2) 0.037(2) -0.005(1) -0.006(1) 0.005(1)
C(17) 0.055(2) 0.067(2) 0.036(2) -0.000(2) -0.002(1) -0.004(2)
C(18) 0.072(2) 0.064(2) 0.046(2) 0.011(2) -0.009(2) -0.014(2)
C(19) 0.058(2) 0.086(3) 0.060(2) -0.002(2) -0.016(2) 0.016(2)
C(20) 0.059(2) 0.060(2) 0.063(2) 0.013(2) -0.005(2) 0.012(2)

loop_
_atom_type_symbol
_atom_type_oxidation_number
_atom_type_number_in_cell
_atom_type_scat_dispersion_real
_atom_type_scat_dispersion_imag
_atom_type_scat_source
C 0 160 0.017 0.009
;International Tables for Crystallography
(1992, Vol. C, Table 6.1.1.2)
;
H 0 224 0.000 0.000
;International Tables for Crystallography
(1992, Vol. C, Table 6.1.1.2)
;
O 0 24 0.047 0.032
;International Tables for Crystallography
(1992, Vol. C, Table 6.1.1.2)
;
S 0 16 0.319 0.557
;International Tables for Crystallography
(1992, Vol. C, Table 6.1.1.2)
;

loop_
_geom_angle_atom_site_label_1
_geom_angle_atom_site_label_2
_geom_angle_atom_site_label_3
_geom_angle
_geom_angle_publ_flag
C(16) S(1) C(18) 97.5(3) ?
C(16) S(2) C(20) 99.1(3) ?
C(4) O(2) C(15) 113.2(6) ?
O(1) C(1) C(2) 118.5(8) ?
O(1) C(1) C(13) 120.3(7) ?
C(2) C(1) C(13) 121.0(7) ?
C(1) C(2) C(3) 118.6(7) ?
C(1) C(2) C(14) 118.0(7) ?
C(3) C(2) C(14) 123.4(8) ?
C(2) C(3) C(4) 126.3(7) ?
C(2) C(3) H(1) 117.3 no
C(4) C(3) H(1) 116.1 no
O(2) C(4) C(3) 110.2(6) ?
O(2) C(4) C(5) 105.5(6) ?
O(2) C(4) H(2) 101.9 no
C(3) C(4) C(5) 111.3(6) ?
C(3) C(4) H(2) 110.2 no
C(5) C(4) H(2) 117.1 no
C(4) C(5) C(6) 112.1(6) ?
C(4) C(5) C(13) 113.5(6) ?
C(4) C(5) H(3) 101.9 no
C(6) C(5) C(13) 112.2(6) ?
C(6) C(5) H(3) 101.8 no
C(13) C(5) H(3) 114.4 no
C(5) C(6) C(7) 112.1(6) ?
C(5) C(6) H(4) 110.9 no
C(5) C(6) H(5) 108.2 no
C(7) C(6) H(4) 115.2 no
C(7) C(6) H(5) 108.1 no
H(4) C(6) H(5) 101.6 no
O(3) C(7) C(6) 121.4(7) ?
O(3) C(7) C(8) 121.9(8) ?
C(6) C(7) C(8) 116.6(6) ?
C(7) C(8) C(9) 111.7(6) ?
C(7) C(8) C(12) 108.0(6) ?
C(7) C(8) C(16) 107.1(6) ?
C(9) C(8) C(12) 104.5(6) ?
C(9) C(8) C(16) 111.5(6) ?
C(12) C(8) C(16) 114.0(6) ?
C(8) C(9) C(10) 108.0(7) ?
C(8) C(9) H(6) 123.9 no
C(8) C(9) H(7) 97.0 no
C(10) C(9) H(6) 117.7 no
C(10) C(9) H(7) 124.2 no
H(6) C(9) H(7) 83.3 no
C(9) C(10) C(11) 107.4(7) ?
C(9) C(10) H(8) 106.2 no
C(9) C(10) H(9) 128.1 no
C(11) C(10) H(8) 105.2 no
C(11) C(10) H(9) 117.7 no
H(8) C(10) H(9) 86.3 no
C(10) C(11) C(12) 104.2(7) ?
C(10) C(11) H(10) 113.2 no
C(10) C(11) H(11) 110.3 no
C(12) C(11) H(10) 110.9 no
C(12) C(11) H(11) 114.9 no
H(10) C(11) H(11) 103.6 no
C(8) C(12) C(11) 101.9(6) ?
C(8) C(12) C(13) 119.2(6) ?
C(8) C(12) H(12) 107.9 no
C(11) C(12) C(13) 116.9(6) ?
C(11) C(12) H(12) 101.2 no
C(13) C(12) H(12) 108.1 no
C(1) C(13) C(5) 112.4(6) ?
C(1) C(13) C(12) 108.6(6) ?
C(1) C(13) C(17) 105.0(6) ?
C(5) C(13) C(12) 112.9(6) ?
C(5) C(13) C(17) 106.2(6) ?
C(12) C(13) C(17) 111.5(6) ?
C(2) C(14) H(13) 109.5 no
C(2) C(14) H(14) 108.9 no
C(2) C(14) H(15) 109.3 no
H(13) C(14) H(14) 109.7 no
H(13) C(14) H(15) 110.3 no
H(14) C(14) H(15) 109.1 no
O(2) C(15) H(16) 109.1 no
O(2) C(15) H(17) 108.9 no
O(2) C(15) H(18) 108.8 no
H(16) C(15) H(17) 109.9 no
H(16) C(15) H(18) 110.3 no
H(17) C(15) H(18) 109.8 no
S(1) C(16) S(2) 112.8(4) ?
S(1) C(16) C(8) 110.6(5) ?
S(1) C(16) H(19) 110.6 no
S(2) C(16) C(8) 110.2(5) ?
S(2) C(16) H(19) 109.4 no
C(8) C(16) H(19) 102.8 no
C(13) C(17) H(20) 109.5 no
C(13) C(17) H(21) 109.8 no
C(13) C(17) H(22) 109.8 no
H(20) C(17) H(21) 109.0 no
H(20) C(17) H(22) 109.2 no
H(21) C(17) H(22) 109.5 no
S(1) C(18) C(19) 114.5(6) ?
S(1) C(18) H(23) 108.1 no
S(1) C(18) H(24) 102.0 no
C(19) C(18) H(23) 105.4 no
C(19) C(18) H(24) 115.4 no
H(23) C(18) H(24) 111.5 no
C(18) C(19) C(20) 114.0(7) ?
C(18) C(19) H(25) 110.9 no
C(18) C(19) H(26) 117.8 no
C(20) C(19) H(25) 116.4 no
C(20) C(19) H(26) 100.6 no
H(25) C(19) H(26) 95.8 no
S(2) C(20) C(19) 111.5(6) ?
S(2) C(20) H(27) 96.2 no
S(2) C(20) H(28) 110.6 no
C(19) C(20) H(27) 122.3 no
C(19) C(20) H(28) 110.2 no
H(27) C(20) H(28) 105.1 no

loop_
_geom_bond_atom_site_label_1
_geom_bond_atom_site_label_2
_geom_bond_distance
_geom_bond_publ_flag
S(1) C(16) 1.817(7) ?
S(1) C(18) 1.825(8) ?
S(2) C(16) 1.796(7) ?
S(2) C(20) 1.820(8) ?
O(1) C(1) 1.215(9) ?
O(2) C(4) 1.441(8) ?
O(2) C(15) 1.390(9) ?
O(3) C(7) 1.212(8) ?
C(1) C(2) 1.47(1) ?
C(1) C(13) 1.52(1) ?
C(2) C(3) 1.35(1) ?
C(2) C(14) 1.49(1) ?
C(3) C(4) 1.47(1) ?
C(3) H(1) 1.03 no
C(4) C(5) 1.545(9) ?
C(4) H(2) 0.95 no
C(5) C(6) 1.51(1) ?
C(5) C(13) 1.559(9) ?
C(5) H(3) 0.90 no
C(6) C(7) 1.50(1) ?
C(6) H(4) 0.99 no
C(6) H(5) 1.06 no
C(7) C(8) 1.55(1) ?
C(8) C(9) 1.53(1) ?
C(8) C(12) 1.55(1) ?
C(8) C(16) 1.575(9) ?
C(9) C(10) 1.47(1) ?
C(9) H(6) 0.89 no
C(9) H(7) 1.16 no
C(10) C(11) 1.49(1) ?
C(10) H(8) 1.00 no
C(10) H(9) 1.05 no
C(11) C(12) 1.55(1) ?
C(11) H(10) 1.01 no
C(11) H(11) 0.89 no
C(12) C(13) 1.53(1) ?
C(12) H(12) 0.92 no
C(13) C(17) 1.574(9) ?
C(14) H(13) 0.94 no
C(14) H(14) 0.96 no
C(14) H(15) 0.95 no
C(15) H(16) 0.94 no
C(15) H(17) 0.95 no
C(15) H(18) 0.95 no
C(16) H(19) 0.88 no
C(17) H(20) 0.95 no
C(17) H(21) 0.95 no
C(17) H(22) 0.95 no
C(18) C(19) 1.48(1) ?
C(18) H(23) 0.97 no
C(18) H(24) 1.00 no
C(19) C(20) 1.55(1) ?
C(19) H(25) 0.92 no
C(19) H(26) 0.97 no
C(20) H(27) 1.08 no
C(20) H(28) 0.93 no

loop_
_geom_contact_atom_site_label_1
_geom_contact_atom_site_label_2
_geom_contact_distance
_geom_contact_site_symmetry_2
_geom_contact_publ_flag
O(1) C(4) 3.372(9) 4_565 no
O(1) C(15) 3.49(1) 4_565 no
O(1) O(3) 3.589(8) 4_565 no

loop_
_geom_torsion_atom_site_label_1
_geom_torsion_atom_site_label_2
_geom_torsion_atom_site_label_3
_geom_torsion_atom_site_label_4
_geom_torsion
_geom_torsion_publ_flag
S(1) C(16) S(2) C(20) 63.9(4) no
S(1) C(16) C(8) C(7) -177.3(5) no
S(1) C(16) C(8) C(9) 60.2(7) no
S(1) C(16) C(8) C(12) -57.9(7) no
S(1) C(18) C(19) C(20) -67.1(9) no
S(2) C(16) S(1) C(18) -62.1(5) no
S(2) C(16) C(8) C(7) 57.4(7) no
S(2) C(16) C(8) C(9) -65.1(7) no
S(2) C(16) C(8) C(12) 176.8(5) no
S(2) C(20) C(19) C(18) 66.2(9) no
O(1) C(1) C(2) C(3) 166.7(7) no
O(1) C(1) C(2) C(14) -12(1) no
O(1) C(1) C(13) C(5) 170.3(7) no
O(1) C(1) C(13) C(12) -64.1(9) no
O(1) C(1) C(13) C(17) 55.3(9) no
O(2) C(4) C(3) C(2) 141.0(7) no
O(2) C(4) C(5) C(6) 66.0(8) no
O(2) C(4) C(5) C(13) -165.6(6) no
O(3) C(7) C(6) C(5) -120.9(8) no
O(3) C(7) C(8) C(9) 15(1) no
O(3) C(7) C(8) C(12) 129.4(8) no
O(3) C(7) C(8) C(16) -107.4(8) no
C(1) C(2) C(3) C(4) 4(1) no
C(1) C(13) C(5) C(4) 40.9(8) no
C(1) C(13) C(5) C(6) 169.3(6) no
C(1) C(13) C(12) C(8) -167.9(6) no
C(1) C(13) C(12) C(11) -44.7(8) no
C(2) C(1) C(13) C(5) -13(1) no
C(2) C(1) C(13) C(12) 112.4(7) no
C(2) C(1) C(13) C(17) -128.2(7) no
C(2) C(3) C(4) C(5) 24(1) no
C(3) C(2) C(1) C(13) -10(1) no
C(3) C(4) O(2) C(15) 75.8(8) no
C(3) C(4) C(5) C(6) -174.5(6) no
C(3) C(4) C(5) C(13) -46.0(8) no
C(4) C(3) C(2) C(14) -177.1(7) no
C(4) C(5) C(6) C(7) 75.8(8) no
C(4) C(5) C(13) C(12) -82.3(8) no
C(4) C(5) C(13) C(17) 155.2(6) no
C(5) C(4) O(2) C(15) -164.0(7) no
C(5) C(6) C(7) C(8) 57.0(8) no
C(5) C(13) C(12) C(8) -42.5(9) no
C(5) C(13) C(12) C(11) 80.7(8) no
C(6) C(5) C(13) C(12) 46.1(8) no
C(6) C(5) C(13) C(17) -76.4(7) no
C(6) C(7) C(8) C(9) -162.8(7) no
C(6) C(7) C(8) C(12) -48.4(8) no
C(6) C(7) C(8) C(16) 74.8(8) no
C(7) C(6) C(5) C(13) -53.3(8) no
C(7) C(8) C(9) C(10) 103.5(8) no
C(7) C(8) C(12) C(11) -88.6(7) no
C(7) C(8) C(12) C(13) 41.6(8) no
C(8) C(9) C(10) C(11) -11(1) no
C(8) C(12) C(11) C(10) -37.5(8) no
C(8) C(12) C(13) C(17) 76.9(8) no
C(8) C(16) S(1) C(18) 174.1(5) no
C(8) C(16) S(2) C(20) -172.0(5) no
C(9) C(8) C(12) C(11) 30.5(7) no
C(9) C(8) C(12) C(13) 160.7(6) no
C(9) C(10) C(11) C(12) 31(1) no
C(10) C(9) C(8) C(12) -13.0(9) no
C(10) C(9) C(8) C(16) -136.6(7) no
C(10) C(11) C(12) C(13) -169.2(7) no
C(11) C(12) C(8) C(16) 152.5(6) no
C(11) C(12) C(13) C(17) -159.9(6) no
C(13) C(1) C(2) C(14) 171.1(7) no
C(13) C(12) C(8) C(16) -77.2(8) no
C(16) S(1) C(18) C(19) 60.1(7) no
C(16) S(2) C(20) C(19) -60.2(7) no
